data_4037935
loop_
_publ_author_name
'Umetani, Masataka'
'Kim, Gakhyun'
'Tanaka, Takayuki'
'Kim, Dongho'
'Osuka, Atsuhiro'

_publ_section_title
;
 Rational Synthesis of 5,10-Diazaporphyrins via Nucleophilic Substitution
 Reactions of \a,\a'-Dibromotripyrrin and Dihydrogenation to Give
 5,10-Diazachlorins.
;
_journal_name_full 'The Journal of organic chemistry'
_journal_paper_doi 10.1021/acs.joc.9b03467
_journal_year 2020
_chemical_formula_moiety 'C30 H22 N6'
_chemical_formula_sum 'C30 H22 N6'
_chemical_formula_weight 466.53
_space_group_crystal_system triclinic
_space_group_IT_number 2
_space_group_name_Hall '-P 1'
_space_group_name_H-M_alt 'P -1'
_atom_sites_solution_hydrogens geom
_audit_creation_method SHELXL-2014/7
_cell_angle_alpha 89.408(4)
_cell_angle_beta 89.035(4)
_cell_angle_gamma 83.887(4)
_cell_formula_units_Z 2
_cell_length_a 7.0840(3)
_cell_length_b 12.3593(6)
_cell_length_c 12.9315(7)
_cell_measurement_reflns_used 4812
_cell_measurement_temperature 93(2)
_cell_measurement_theta_max 73.3910
_cell_measurement_theta_min 3.4030
_cell_volume 1125.56(10)
_computing_structure_refinement 'SHELXL-2014/7 (Sheldrick, 2014)'
_diffrn_ambient_temperature 93(2)
_diffrn_detector_area_resol_mean 5.8140
_diffrn_measured_fraction_theta_full 0.965
_diffrn_measured_fraction_theta_max 0.965
_diffrn_measurement_device_type 'Rigaku XtaLAB P200'
_diffrn_measurement_method \w
_diffrn_radiation_type CuK\a
_diffrn_radiation_wavelength 1.54184
_diffrn_reflns_av_R_equivalents 0.0406
_diffrn_reflns_av_unetI/netI 0.0373
_diffrn_reflns_Laue_measured_fraction_full 0.965
_diffrn_reflns_Laue_measured_fraction_max 0.965
_diffrn_reflns_limit_h_max 8
_diffrn_reflns_limit_h_min -6
_diffrn_reflns_limit_k_max 14
_diffrn_reflns_limit_k_min -14
_diffrn_reflns_limit_l_max 15
_diffrn_reflns_limit_l_min -15
_diffrn_reflns_number 13390
_diffrn_reflns_point_group_measured_fraction_full 0.965
_diffrn_reflns_point_group_measured_fraction_max 0.965
_diffrn_reflns_theta_full 64.999
_diffrn_reflns_theta_max 64.999
_diffrn_reflns_theta_min 3.418
_exptl_absorpt_coefficient_mu 0.666
_exptl_absorpt_correction_T_max 1.00000
_exptl_absorpt_correction_T_min 0.82302
_exptl_absorpt_correction_type multi-scan
_exptl_absorpt_process_details 'REQAB (Rigaku, 1998)'
_exptl_crystal_colour Purple
_exptl_crystal_density_diffrn 1.377
_exptl_crystal_description Prism
_exptl_crystal_F_000 488
_exptl_crystal_size_max 0.19
_exptl_crystal_size_mid 0.04
_exptl_crystal_size_min 0.01
_refine_diff_density_max 0.188
_refine_diff_density_min -0.217
_refine_diff_density_rms 0.046
_refine_ls_extinction_method none
_refine_ls_goodness_of_fit_ref 1.026
_refine_ls_hydrogen_treatment constr
_refine_ls_matrix_type full
_refine_ls_number_parameters 338
_refine_ls_number_reflns 3699
_refine_ls_number_restraints 0
_refine_ls_restrained_S_all 1.026
_refine_ls_R_factor_all 0.0533
_refine_ls_R_factor_gt 0.0418
_refine_ls_shift/su_max 0.000
_refine_ls_shift/su_mean 0.000
_refine_ls_structure_factor_coef Fsqd
_refine_ls_weighting_details 'w=1/[\s^2^(Fo^2^)+(0.0748P)^2^+0.1270P] where P=(Fo^2^+2Fc^2^)/3'
_refine_ls_weighting_scheme calc
_refine_ls_wR_factor_gt 0.1095
_refine_ls_wR_factor_ref 0.1171
_reflns_Friedel_coverage 0.000
_reflns_number_gt 2989
_reflns_number_total 3699
_reflns_threshold_expression 'I > 2\s(I)'
_cod_data_source_file jo9b03467_si_002.cif
_cod_data_source_block 190322umetani
_cod_database_code 4037935
_shelx_shelxl_version_number 2014/7
_shelx_space_group_comment
;
The symmetry employed for this shelxl refinement is uniquely defined
by the following loop, which should always be used as a source of
symmetry information in preference to the above space-group names.
They are only intended as comments.
;

loop_
_space_group_symop_operation_xyz
'x, y, z'
'-x, -y, -z'

loop_
_atom_site_label
_atom_site_type_symbol
_atom_site_fract_x
_atom_site_fract_y
_atom_site_fract_z
_atom_site_U_iso_or_equiv
_atom_site_adp_type
_atom_site_occupancy
_atom_site_site_symmetry_order
_atom_site_calc_flag
_atom_site_refinement_flags_posn
_atom_site_refinement_flags_adp
_atom_site_refinement_flags_occupancy
_atom_site_disorder_assembly
_atom_site_disorder_group
N6 N 0.3675(2) 0.34144(11) 0.50658(10) 0.0271(3) Uani 1 1 d . . . . .
N3 N 0.2444(2) 0.52486(11) 0.62454(10) 0.0283(3) Uani 1 1 d . . . . .
H1 H 0.2486 0.5103 0.5580 0.034 Uiso 1 1 calc R U . . .
N5 N 0.2616(2) 0.45874(10) 0.31756(10) 0.0263(3) Uani 1 1 d . . . . .
H2 H 0.2594 0.4734 0.3840 0.032 Uiso 1 1 calc R U . . .
N4 N 0.1368(2) 0.64594(10) 0.44461(10) 0.0269(3) Uani 1 1 d . . . . .
C13 C 0.3178(2) 0.35802(12) 0.27603(12) 0.0261(4) Uani 1 1 d . . . . .
N2 N 0.1054(2) 0.71307(11) 0.61989(10) 0.0297(3) Uani 1 1 d . . . . .
C18 C 0.4052(2) 0.29990(13) 0.60133(12) 0.0280(4) Uani 1 1 d . . . . .
C15 C 0.4106(2) 0.25768(13) 0.43840(12) 0.0265(4) Uani 1 1 d . . . . .
N1 N 0.3798(2) 0.35080(11) 0.69334(10) 0.0300(3) Uani 1 1 d . . . . .
C11 C 0.2335(3) 0.47587(13) 0.14631(12) 0.0294(4) Uani 1 1 d . . . . .
H3 H 0.2088 0.5061 0.0794 0.035 Uiso 1 1 calc R U . . .
C12 C 0.2984(2) 0.36995(13) 0.16773(12) 0.0291(4) Uani 1 1 d . . . . .
H4 H 0.3257 0.3139 0.1183 0.035 Uiso 1 1 calc R U . . .
C10 C 0.2095(2) 0.53299(13) 0.24109(12) 0.0263(4) Uani 1 1 d . . . . .
C5 C 0.0917(2) 0.72253(13) 0.51636(12) 0.0277(4) Uani 1 1 d . . . . .
C9 C 0.1405(2) 0.64343(12) 0.25565(12) 0.0266(4) Uani 1 1 d . . . . .
C8 C 0.1045(2) 0.69476(12) 0.34964(12) 0.0262(4) Uani 1 1 d . . . . .
C24 C 0.2725(3) 0.72928(12) 0.09833(13) 0.0293(4) Uani 1 1 d . . . . .
H6 H 0.3954 0.7007 0.1201 0.035 Uiso 1 1 calc R U . . .
C2 C 0.2744(3) 0.50957(14) 0.79769(13) 0.0328(4) Uani 1 1 d . . . . .
H7 H 0.3039 0.4803 0.8644 0.039 Uiso 1 1 calc R U . . .
C14 C 0.3851(2) 0.26414(12) 0.33222(12) 0.0260(4) Uani 1 1 d . . . . .
C20 C -0.0656(3) 0.75186(13) 0.12495(13) 0.0293(4) Uani 1 1 d . . . . .
H10 H -0.1752 0.7391 0.1647 0.035 Uiso 1 1 calc R U . . .
C4 C 0.1751(2) 0.62269(13) 0.66694(13) 0.0290(4) Uani 1 1 d . . . . .
C22 C 0.0746(3) 0.83208(13) -0.02423(12) 0.0303(4) Uani 1 1 d . . . . .
H11 H 0.0611 0.8743 -0.0860 0.036 Uiso 1 1 calc R U . . .
C28 C 0.4970(3) -0.02990(13) 0.15842(12) 0.0309(4) Uani 1 1 d . . . . .
H12 H 0.5210 -0.0948 0.1195 0.037 Uiso 1 1 calc R U . . .
C29 C 0.6466(3) 0.01907(13) 0.19831(13) 0.0307(4) Uani 1 1 d . . . . .
H15 H 0.7733 -0.0128 0.1872 0.037 Uiso 1 1 calc R U . . .
C25 C 0.4268(2) 0.16175(12) 0.27088(12) 0.0267(4) Uani 1 1 d . . . . .
C21 C -0.0844(3) 0.81252(13) 0.03411(13) 0.0305(4) Uani 1 1 d . . . . .
H17 H -0.2071 0.8408 0.0117 0.037 Uiso 1 1 calc R U . . .
C30 C 0.6125(3) 0.11443(13) 0.25443(12) 0.0291(4) Uani 1 1 d . . . . .
H18 H 0.7157 0.1476 0.2817 0.035 Uiso 1 1 calc R U . . .
C1 C 0.3063(2) 0.45300(13) 0.70144(12) 0.0292(4) Uani 1 1 d . . . . .
C3 C 0.1951(3) 0.61127(14) 0.77687(13) 0.0326(4) Uani 1 1 d . . . . .
H19 H 0.1588 0.6660 0.8265 0.039 Uiso 1 1 calc R U . . .
C19 C 0.1134(2) 0.70966(12) 0.15800(12) 0.0269(4) Uani 1 1 d . . . . .
C26 C 0.2774(3) 0.11137(13) 0.23161(13) 0.0310(4) Uani 1 1 d . . . . .
H20 H 0.1503 0.1424 0.2433 0.037 Uiso 1 1 calc R U . . .
C23 C 0.2531(3) 0.78986(13) 0.00783(12) 0.0299(4) Uani 1 1 d . . . . .
H21 H 0.3623 0.8025 -0.0323 0.036 Uiso 1 1 calc R U . . .
C27 C 0.3126(3) 0.01593(13) 0.17535(13) 0.0321(4) Uani 1 1 d . . . . .
H22 H 0.2097 -0.0179 0.1485 0.039 Uiso 1 1 calc R U . . .
C16A C 0.482(4) 0.147(2) 0.492(2) 0.0295(15) Uani 0.404(11) 1 d . . P A 1
H23 H 0.3966 0.0906 0.4785 0.035 Uiso 0.404(11) 1 calc R U P A 1
H24 H 0.6126 0.1208 0.4696 0.035 Uiso 0.404(11) 1 calc R U P A 1
C17A C 0.474(4) 0.179(2) 0.605(2) 0.0312(14) Uani 0.404(11) 1 d . . P A 1
H25 H 0.6009 0.1662 0.6369 0.037 Uiso 0.404(11) 1 calc R U P A 1
H26 H 0.3839 0.1381 0.6453 0.037 Uiso 0.404(11) 1 calc R U P A 1
C6A C 0.026(3) 0.823(3) 0.465(2) 0.0303(17) Uani 0.404(11) 1 d . . P A 1
H27 H -0.0177 0.8893 0.4994 0.036 Uiso 0.404(11) 1 calc R U P A 1
C7A C 0.035(4) 0.809(3) 0.359(2) 0.0310(7) Uani 0.404(11) 1 d . . P A 1
H28 H 0.0039 0.8611 0.3062 0.037 Uiso 0.404(11) 1 calc R U P A 1
C16B C 0.481(2) 0.1620(15) 0.4942(15) 0.0295(15) Uani 0.596(11) 1 d . . P A 2
H29 H 0.5226 0.0929 0.4654 0.035 Uiso 0.596(11) 1 calc R U P A 2
C17B C 0.479(2) 0.1875(16) 0.5950(16) 0.0312(14) Uani 0.596(11) 1 d . . P A 2
H30 H 0.5181 0.1405 0.6509 0.037 Uiso 0.596(11) 1 calc R U P A 2
C6B C 0.021(2) 0.8343(17) 0.4749(15) 0.0303(17) Uani 0.596(11) 1 d . . P A 2
H31 H 0.1050 0.8895 0.4945 0.036 Uiso 0.596(11) 1 calc R U P A 2
H32 H -0.1103 0.8576 0.4992 0.036 Uiso 0.596(11) 1 calc R U P A 2
C7B C 0.029(2) 0.8142(17) 0.3608(15) 0.0310(7) Uani 0.596(11) 1 d . . P A 2
H33 H 0.1156 0.8614 0.3258 0.037 Uiso 0.596(11) 1 calc R U P A 2
H34 H -0.0984 0.8286 0.3306 0.037 Uiso 0.596(11) 1 calc R U P A 2

loop_
_atom_site_aniso_label
_atom_site_aniso_U_11
_atom_site_aniso_U_22
_atom_site_aniso_U_33
_atom_site_aniso_U_23
_atom_site_aniso_U_13
_atom_site_aniso_U_12
N6 0.0249(8) 0.0270(7) 0.0300(7) -0.0016(6) 0.0016(6) -0.0051(6)
N3 0.0305(8) 0.0276(7) 0.0273(7) -0.0024(5) 0.0016(6) -0.0058(6)
N5 0.0306(8) 0.0215(7) 0.0268(7) -0.0015(5) 0.0006(6) -0.0033(6)
N4 0.0254(8) 0.0262(7) 0.0298(7) -0.0022(6) 0.0010(6) -0.0066(6)
C13 0.0250(10) 0.0223(8) 0.0312(8) -0.0032(6) 0.0023(7) -0.0039(7)
N2 0.0291(9) 0.0276(7) 0.0337(8) -0.0048(6) 0.0011(6) -0.0082(6)
C18 0.0245(10) 0.0287(8) 0.0312(8) 0.0002(7) -0.0001(7) -0.0049(7)
C15 0.0234(10) 0.0234(8) 0.0330(9) -0.0010(6) 0.0027(7) -0.0038(6)
N1 0.0295(9) 0.0302(7) 0.0309(7) 0.0005(6) 0.0017(6) -0.0067(6)
C11 0.0334(11) 0.0267(8) 0.0284(8) 0.0013(6) -0.0013(7) -0.0053(7)
C12 0.0312(10) 0.0245(8) 0.0318(9) -0.0035(7) 0.0007(7) -0.0037(7)
C10 0.0251(10) 0.0240(8) 0.0303(8) 0.0001(6) -0.0008(7) -0.0048(7)
C5 0.0245(10) 0.0265(8) 0.0328(9) -0.0036(7) -0.0007(7) -0.0048(7)
C9 0.0234(9) 0.0237(8) 0.0333(9) -0.0001(6) -0.0017(7) -0.0058(7)
C8 0.0230(9) 0.0225(8) 0.0336(9) -0.0004(6) -0.0011(7) -0.0047(7)
C24 0.0292(10) 0.0239(8) 0.0351(9) -0.0020(7) -0.0015(7) -0.0038(7)
C2 0.0335(11) 0.0363(10) 0.0305(9) -0.0017(7) 0.0012(7) -0.0117(8)
C14 0.0237(10) 0.0229(8) 0.0321(9) -0.0019(6) 0.0017(7) -0.0053(7)
C20 0.0286(10) 0.0266(8) 0.0325(9) -0.0017(7) 0.0016(7) -0.0024(7)
C4 0.0258(10) 0.0278(8) 0.0346(9) -0.0060(7) 0.0018(7) -0.0083(7)
C22 0.0364(11) 0.0259(8) 0.0288(8) -0.0014(6) -0.0006(7) -0.0044(7)
C28 0.0386(11) 0.0231(8) 0.0311(9) -0.0012(7) 0.0018(7) -0.0040(7)
C29 0.0323(10) 0.0243(8) 0.0352(9) 0.0001(7) 0.0061(7) -0.0030(7)
C25 0.0302(10) 0.0219(8) 0.0280(8) 0.0020(6) 0.0010(7) -0.0038(7)
C21 0.0301(10) 0.0279(8) 0.0331(9) -0.0017(7) -0.0023(7) -0.0005(7)
C30 0.0301(10) 0.0253(8) 0.0323(8) -0.0005(6) 0.0019(7) -0.0059(7)
C1 0.0278(10) 0.0321(9) 0.0290(8) 0.0002(7) 0.0005(7) -0.0095(7)
C3 0.0347(11) 0.0329(9) 0.0320(9) -0.0067(7) 0.0019(7) -0.0112(8)
C19 0.0315(10) 0.0194(7) 0.0305(8) -0.0028(6) -0.0007(7) -0.0053(7)
C26 0.0304(10) 0.0261(8) 0.0360(9) 0.0006(7) -0.0025(7) -0.0013(7)
C23 0.0318(10) 0.0269(8) 0.0314(9) -0.0028(7) 0.0024(7) -0.0053(7)
C27 0.0349(11) 0.0258(8) 0.0361(9) -0.0021(7) -0.0050(8) -0.0044(7)
C16A 0.0318(11) 0.020(5) 0.0364(11) 0.002(2) 0.0001(8) -0.0026(19)
C17A 0.0307(14) 0.028(3) 0.035(4) 0.005(2) -0.0016(16) -0.0025(13)
C6A 0.0293(12) 0.024(4) 0.038(3) -0.006(3) 0.0011(15) -0.0024(18)
C7A 0.0299(13) 0.0240(18) 0.0391(10) -0.0037(11) 0.0005(10) -0.0024(12)
C16B 0.0318(11) 0.020(5) 0.0364(11) 0.002(2) 0.0001(8) -0.0026(19)
C17B 0.0307(14) 0.028(3) 0.035(4) 0.005(2) -0.0016(16) -0.0025(13)
C6B 0.0293(12) 0.024(4) 0.038(3) -0.006(3) 0.0011(15) -0.0024(18)
C7B 0.0299(13) 0.0240(18) 0.0391(10) -0.0037(11) 0.0005(10) -0.0024(12)

loop_
_atom_type_symbol
_atom_type_description
_atom_type_scat_dispersion_real
_atom_type_scat_dispersion_imag
_atom_type_scat_source
C C 0.0181 0.0091 'International Tables Vol C Tables 4.2.6.8 and 6.1.1.4'
H H 0.0000 0.0000 'International Tables Vol C Tables 4.2.6.8 and 6.1.1.4'
N N 0.0311 0.0180 'International Tables Vol C Tables 4.2.6.8 and 6.1.1.4'

loop_
_geom_angle_atom_site_label_1
_geom_angle_atom_site_label_2
_geom_angle_atom_site_label_3
_geom_angle
_geom_angle_site_symmetry_1
_geom_angle_site_symmetry_3
_geom_angle_publ_flag
C18 N6 C15 106.36(13) . . ?
C4 N3 C1 109.80(13) . . ?
C4 N3 H1 125.1 . . ?
C1 N3 H1 125.1 . . ?
C10 N5 C13 110.66(13) . . ?
C10 N5 H2 124.7 . . ?
C13 N5 H2 124.7 . . ?
C5 N4 C8 107.09(13) . . ?
N5 C13 C14 125.65(15) . . ?
N5 C13 C12 106.32(14) . . ?
C14 C13 C12 128.01(15) . . ?
C4 N2 C5 123.14(14) . . ?
N6 C18 N1 127.97(15) . . ?
N6 C18 C17B 110.6(8) . . ?
N1 C18 C17B 121.4(8) . . ?
N6 C18 C17A 115.6(12) . . ?
N1 C18 C17A 116.3(12) . . ?
N6 C15 C14 125.43(15) . . ?
N6 C15 C16B 109.3(8) . . ?
C14 C15 C16B 125.3(8) . . ?
N6 C15 C16A 113.4(11) . . ?
C14 C15 C16A 121.0(11) . . ?
C1 N1 C18 122.57(14) . . ?
C12 C11 C10 108.33(14) . . ?
C12 C11 H3 125.8 . . ?
C10 C11 H3 125.8 . . ?
C11 C12 C13 108.38(14) . . ?
C11 C12 H4 125.8 . . ?
C13 C12 H4 125.8 . . ?
N5 C10 C9 126.06(14) . . ?
N5 C10 C11 106.31(13) . . ?
C9 C10 C11 127.61(15) . . ?
N4 C5 N2 128.29(15) . . ?
N4 C5 C6A 109.0(13) . . ?
N2 C5 C6A 122.7(13) . . ?
N4 C5 C6B 115.5(8) . . ?
N2 C5 C6B 116.2(8) . . ?
C8 C9 C10 126.26(15) . . ?
C8 C9 C19 118.71(14) . . ?
C10 C9 C19 114.98(14) . . ?
N4 C8 C9 124.72(14) . . ?
N4 C8 C7A 111.7(12) . . ?
C9 C8 C7A 123.6(12) . . ?
N4 C8 C7B 111.2(8) . . ?
C9 C8 C7B 124.1(8) . . ?
C23 C24 C19 120.70(16) . . ?
C23 C24 H6 119.6 . . ?
C19 C24 H6 119.6 . . ?
C3 C2 C1 108.13(15) . . ?
C3 C2 H7 125.9 . . ?
C1 C2 H7 125.9 . . ?
C15 C14 C13 125.95(15) . . ?
C15 C14 C25 117.89(14) . . ?
C13 C14 C25 116.13(14) . . ?
C21 C20 C19 120.14(16) . . ?
C21 C20 H10 119.9 . . ?
C19 C20 H10 119.9 . . ?
N2 C4 N3 128.92(15) . . ?
N2 C4 C3 124.21(15) . . ?
N3 C4 C3 106.87(14) . . ?
C23 C22 C21 119.76(16) . . ?
C23 C22 H11 120.1 . . ?
C21 C22 H11 120.1 . . ?
C27 C28 C29 119.84(15) . . ?
C27 C28 H12 120.1 . . ?
C29 C28 H12 120.1 . . ?
C28 C29 C30 120.35(16) . . ?
C28 C29 H15 119.8 . . ?
C30 C29 H15 119.8 . . ?
C26 C25 C30 119.15(15) . . ?
C26 C25 C14 119.43(15) . . ?
C30 C25 C14 121.40(15) . . ?
C22 C21 C20 120.44(17) . . ?
C22 C21 H17 119.8 . . ?
C20 C21 H17 119.8 . . ?
C29 C30 C25 120.11(16) . . ?
C29 C30 H18 119.9 . . ?
C25 C30 H18 119.9 . . ?
N1 C1 N3 128.79(15) . . ?
N1 C1 C2 124.33(15) . . ?
N3 C1 C2 106.88(14) . . ?
C2 C3 C4 108.32(15) . . ?
C2 C3 H19 125.8 . . ?
C4 C3 H19 125.8 . . ?
C20 C19 C24 118.95(15) . . ?
C20 C19 C9 121.97(15) . . ?
C24 C19 C9 119.08(15) . . ?
C25 C26 C27 120.43(17) . . ?
C25 C26 H20 119.8 . . ?
C27 C26 H20 119.8 . . ?
C22 C23 C24 120.00(16) . . ?
C22 C23 H21 120.0 . . ?
C24 C23 H21 120.0 . . ?
C28 C27 C26 120.11(17) . . ?
C28 C27 H22 119.9 . . ?
C26 C27 H22 119.9 . . ?
C17A C16A C15 102(2) . . ?
C17A C16A H23 111.5 . . ?
C15 C16A H23 111.5 . . ?
C17A C16A H24 111.5 . . ?
C15 C16A H24 111.5 . . ?
H23 C16A H24 109.3 . . ?
C16A C17A C18 103(2) . . ?
C16A C17A H25 111.2 . . ?
C18 C17A H25 111.2 . . ?
C16A C17A H26 111.2 . . ?
C18 C17A H26 111.2 . . ?
H25 C17A H26 109.1 . . ?
C7A C6A C5 109(3) . . ?
C7A C6A H27 125.3 . . ?
C5 C6A H27 125.3 . . ?
C6A C7A C8 103(2) . . ?
C6A C7A H28 128.6 . . ?
C8 C7A H28 128.6 . . ?
C17B C16B C15 107.4(15) . . ?
C17B C16B H29 126.3 . . ?
C15 C16B H29 126.3 . . ?
C16B C17B C18 106.4(15) . . ?
C16B C17B H30 126.8 . . ?
C18 C17B H30 126.8 . . ?
C5 C6B C7B 100.9(15) . . ?
C5 C6B H31 111.6 . . ?
C7B C6B H31 111.6 . . ?
C5 C6B H32 111.6 . . ?
C7B C6B H32 111.6 . . ?
H31 C6B H32 109.4 . . ?
C6B C7B C8 105.2(15) . . ?
C6B C7B H33 110.7 . . ?
C8 C7B H33 110.7 . . ?
C6B C7B H34 110.7 . . ?
C8 C7B H34 110.7 . . ?
H33 C7B H34 108.8 . . ?

loop_
_geom_bond_atom_site_label_1
_geom_bond_atom_site_label_2
_geom_bond_distance
_geom_bond_site_symmetry_2
_geom_bond_publ_flag
N6 C18 1.344(2) . ?
N6 C15 1.373(2) . ?
N3 C4 1.372(2) . ?
N3 C1 1.372(2) . ?
N3 H1 0.8800 . ?
N5 C10 1.370(2) . ?
N5 C13 1.378(2) . ?
N5 H2 0.8800 . ?
N4 C5 1.343(2) . ?
N4 C8 1.375(2) . ?
C13 C14 1.407(2) . ?
C13 C12 1.414(2) . ?
N2 C4 1.319(2) . ?
N2 C5 1.347(2) . ?
C18 N1 1.352(2) . ?
C18 C17B 1.43(2) . ?
C18 C17A 1.52(3) . ?
C15 C14 1.388(2) . ?
C15 C16B 1.43(2) . ?
C15 C16A 1.57(3) . ?
N1 C1 1.318(2) . ?
C11 C12 1.368(2) . ?
C11 C10 1.419(2) . ?
C11 H3 0.9500 . ?
C12 H4 0.9500 . ?
C10 C9 1.413(2) . ?
C5 C6A 1.44(3) . ?
C5 C6B 1.51(2) . ?
C9 C8 1.384(2) . ?
C9 C19 1.502(2) . ?
C8 C7A 1.45(3) . ?
C8 C7B 1.52(2) . ?
C24 C23 1.384(2) . ?
C24 C19 1.396(2) . ?
C24 H6 0.9500 . ?
C2 C3 1.347(3) . ?
C2 C1 1.437(2) . ?
C2 H7 0.9500 . ?
C14 C25 1.500(2) . ?
C20 C21 1.388(2) . ?
C20 C19 1.391(2) . ?
C20 H10 0.9500 . ?
C4 C3 1.435(2) . ?
C22 C23 1.384(2) . ?
C22 C21 1.386(2) . ?
C22 H11 0.9500 . ?
C28 C27 1.382(2) . ?
C28 C29 1.384(3) . ?
C28 H12 0.9500 . ?
C29 C30 1.388(2) . ?
C29 H15 0.9500 . ?
C25 C26 1.390(2) . ?
C25 C30 1.395(2) . ?
C21 H17 0.9500 . ?
C30 H18 0.9500 . ?
C3 H19 0.9500 . ?
C26 C27 1.390(2) . ?
C26 H20 0.9500 . ?
C23 H21 0.9500 . ?
C27 H22 0.9500 . ?
C16A C17A 1.52(4) . ?
C16A H23 0.9900 . ?
C16A H24 0.9900 . ?
C17A H25 0.9900 . ?
C17A H26 0.9900 . ?
C6A C7A 1.38(4) . ?
C6A H27 0.9500 . ?
C7A H28 0.9500 . ?
C16B C17B 1.34(3) . ?
C16B H29 0.9500 . ?
C17B H30 0.9500 . ?
C6B C7B 1.50(3) . ?
C6B H31 0.9900 . ?
C6B H32 0.9900 . ?
C7B H33 0.9900 . ?
C7B H34 0.9900 . ?

loop_
_geom_hbond_atom_site_label_D
_geom_hbond_atom_site_label_H
_geom_hbond_atom_site_label_A
_geom_hbond_distance_DH
_geom_hbond_distance_HA
_geom_hbond_distance_DA
_geom_hbond_angle_DHA
_geom_hbond_site_symmetry_A
N3 H1 N6 0.88 2.27 2.7985(19) 118.6 .
N3 H1 N4 0.88 2.30 2.8248(19) 118.2 .
N5 H2 N6 0.88 2.34 2.8977(19) 121.4 .
N5 H2 N4 0.88 2.35 2.9030(18) 120.8 .
N3 H1 N6 0.88 2.27 2.7985(19) 118.6 .
N3 H1 N4 0.88 2.30 2.8248(19) 118.2 .

loop_
_geom_torsion_atom_site_label_1
_geom_torsion_atom_site_label_2
_geom_torsion_atom_site_label_3
_geom_torsion_atom_site_label_4
_geom_torsion
_geom_torsion_site_symmetry_1
_geom_torsion_site_symmetry_2
_geom_torsion_site_symmetry_3
_geom_torsion_site_symmetry_4
_geom_torsion_publ_flag
C10 N5 C13 C14 178.11(16) . . . . ?
C10 N5 C13 C12 -0.43(18) . . . . ?
C15 N6 C18 N1 -177.89(16) . . . . ?
C15 N6 C18 C17B 1.5(7) . . . . ?
C15 N6 C18 C17A -1.8(11) . . . . ?
C18 N6 C15 C14 177.23(16) . . . . ?
C18 N6 C15 C16B -1.3(7) . . . . ?
C18 N6 C15 C16A 1.1(10) . . . . ?
N6 C18 N1 C1 1.6(3) . . . . ?
C17B C18 N1 C1 -177.7(8) . . . . ?
C17A C18 N1 C1 -174.4(11) . . . . ?
C10 C11 C12 C13 -0.4(2) . . . . ?
N5 C13 C12 C11 0.48(19) . . . . ?
C14 C13 C12 C11 -178.01(17) . . . . ?
C13 N5 C10 C9 178.52(16) . . . . ?
C13 N5 C10 C11 0.21(18) . . . . ?
C12 C11 C10 N5 0.10(19) . . . . ?
C12 C11 C10 C9 -178.18(17) . . . . ?
C8 N4 C5 N2 -177.98(17) . . . . ?
C8 N4 C5 C6A 0.9(9) . . . . ?
C8 N4 C5 C6B 0.4(7) . . . . ?
C4 N2 C5 N4 2.4(3) . . . . ?
C4 N2 C5 C6A -176.3(10) . . . . ?
C4 N2 C5 C6B -175.9(6) . . . . ?
N5 C10 C9 C8 -3.4(3) . . . . ?
C11 C10 C9 C8 174.57(16) . . . . ?
N5 C10 C9 C19 173.82(15) . . . . ?
C11 C10 C9 C19 -8.2(3) . . . . ?
C5 N4 C8 C9 177.64(16) . . . . ?
C5 N4 C8 C7A 0.1(10) . . . . ?
C5 N4 C8 C7B -0.7(7) . . . . ?
C10 C9 C8 N4 2.2(3) . . . . ?
C19 C9 C8 N4 -174.95(15) . . . . ?
C10 C9 C8 C7A 179.4(12) . . . . ?
C19 C9 C8 C7A 2.3(12) . . . . ?
C10 C9 C8 C7B -179.8(8) . . . . ?
C19 C9 C8 C7B 3.1(8) . . . . ?
N6 C15 C14 C13 2.5(3) . . . . ?
C16B C15 C14 C13 -179.2(8) . . . . ?
C16A C15 C14 C13 178.4(10) . . . . ?
N6 C15 C14 C25 -175.52(15) . . . . ?
C16B C15 C14 C25 2.8(8) . . . . ?
C16A C15 C14 C25 0.3(11) . . . . ?
N5 C13 C14 C15 -1.7(3) . . . . ?
C12 C13 C14 C15 176.56(16) . . . . ?
N5 C13 C14 C25 176.39(15) . . . . ?
C12 C13 C14 C25 -5.4(3) . . . . ?
C5 N2 C4 N3 0.0(3) . . . . ?
C5 N2 C4 C3 178.56(16) . . . . ?
C1 N3 C4 N2 178.81(17) . . . . ?
C1 N3 C4 C3 0.07(19) . . . . ?
C27 C28 C29 C30 -0.6(2) . . . . ?
C15 C14 C25 C26 106.94(18) . . . . ?
C13 C14 C25 C26 -71.3(2) . . . . ?
C15 C14 C25 C30 -71.5(2) . . . . ?
C13 C14 C25 C30 110.28(18) . . . . ?
C23 C22 C21 C20 0.7(2) . . . . ?
C19 C20 C21 C22 -0.3(2) . . . . ?
C28 C29 C30 C25 -0.1(2) . . . . ?
C26 C25 C30 C29 0.9(2) . . . . ?
C14 C25 C30 C29 179.31(14) . . . . ?
C18 N1 C1 N3 0.0(3) . . . . ?
C18 N1 C1 C2 179.04(16) . . . . ?
C4 N3 C1 N1 179.00(17) . . . . ?
C4 N3 C1 C2 -0.22(19) . . . . ?
C3 C2 C1 N1 -178.97(17) . . . . ?
C3 C2 C1 N3 0.3(2) . . . . ?
C1 C2 C3 C4 -0.3(2) . . . . ?
N2 C4 C3 C2 -178.70(17) . . . . ?
N3 C4 C3 C2 0.1(2) . . . . ?
C21 C20 C19 C24 -0.1(2) . . . . ?
C21 C20 C19 C9 -179.89(14) . . . . ?
C23 C24 C19 C20 0.1(2) . . . . ?
C23 C24 C19 C9 179.93(14) . . . . ?
C8 C9 C19 C20 -69.4(2) . . . . ?
C10 C9 C19 C20 113.15(18) . . . . ?
C8 C9 C19 C24 110.78(18) . . . . ?
C10 C9 C19 C24 -66.6(2) . . . . ?
C30 C25 C26 C27 -0.9(2) . . . . ?
C14 C25 C26 C27 -179.43(15) . . . . ?
C21 C22 C23 C24 -0.6(2) . . . . ?
C19 C24 C23 C22 0.2(2) . . . . ?
C29 C28 C27 C26 0.5(2) . . . . ?
C25 C26 C27 C28 0.3(2) . . . . ?
N6 C15 C16A C17A 0.0(18) . . . . ?
C14 C15 C16A C17A -176.3(11) . . . . ?
C15 C16A C17A C18 -1.0(19) . . . . ?
N6 C18 C17A C16A 1.8(19) . . . . ?
N1 C18 C17A C16A 178.4(12) . . . . ?
N4 C5 C6A C7A -1.6(18) . . . . ?
N2 C5 C6A C7A 177.3(13) . . . . ?
C5 C6A C7A C8 2(2) . . . . ?
N4 C8 C7A C6A -1.0(18) . . . . ?
C9 C8 C7A C6A -178.6(11) . . . . ?
N6 C15 C16B C17B 0.7(13) . . . . ?
C14 C15 C16B C17B -177.9(9) . . . . ?
C15 C16B C17B C18 0.2(15) . . . . ?
N6 C18 C17B C16B -1.1(13) . . . . ?
N1 C18 C17B C16B 178.3(9) . . . . ?
N4 C5 C6B C7B 0.0(12) . . . . ?
N2 C5 C6B C7B 178.6(8) . . . . ?
C5 C6B C7B C8 -0.4(13) . . . . ?
N4 C8 C7B C6B 0.7(12) . . . . ?
C9 C8 C7B C6B -177.6(7) . . . . ?
